data_7029607
loop_
_publ_author_name
'Moelands, Marcel A. H.'
'Schamhart, Daniel J.'
'Folkertsma, Emma'
'Lutz, Martin'
'Spek, Anthony L.'
'Klein Gebbink, Robertus J. M.'

_publ_section_title
;
 Facial triad modelling using ferrous pyridinyl prolinate complexes:
 synthesis and catalytic applications.
;
_journal_issue 18
_journal_name_full 'Dalton transactions (Cambridge, England : 2003)'
_journal_page_first 6769
_journal_page_last 6785
_journal_paper_doi 10.1039/c3dt53266f
_journal_volume 43
_journal_year 2014
_chemical_absolute_configuration ad
_chemical_formula_moiety 'C13 H18 Cl2 Fe N4 O'
_chemical_formula_sum 'C13 H18 Cl2 Fe N4 O'
_chemical_formula_weight 373.06
_chemical_name_systematic
; 
 ? 
;
_space_group_IT_number 1
_symmetry_cell_setting triclinic
_symmetry_space_group_name_Hall 'P 1'
_symmetry_space_group_name_H-M 'P 1'
_atom_sites_solution_hydrogens difmap
_atom_sites_solution_primary direct
_atom_sites_solution_secondary difmap
_audit_creation_method SHELXL-97
_cell_angle_alpha 113.7230(8)
_cell_angle_beta 92.0237(7)
_cell_angle_gamma 107.1842(6)
_cell_formula_units_Z 1
_cell_length_a 6.8899(1)
_cell_length_b 7.4891(1)
_cell_length_c 9.0561(1)
_cell_measurement_reflns_used 12805
_cell_measurement_temperature 110(2)
_cell_measurement_theta_max 27.48
_cell_measurement_theta_min 1.02
_cell_volume 402.305(10)
_computing_cell_refinement HKL2000
_computing_data_collection 'Nonius COLLECT'
_computing_data_reduction 'HKL2000, Denzox, Sadabs'
_computing_structure_refinement 'SHELXL-97 (Sheldrick, 1997)'
_computing_structure_solution 'SHELXS-97 (Sheldrick, 1990)'
_diffrn_ambient_temperature 110(2)
_diffrn_measured_fraction_theta_full 0.992
_diffrn_measured_fraction_theta_max 0.992
_diffrn_measurement_device_type 'Nonius KappaCCD'
_diffrn_measurement_method '\f and \w scans'
_diffrn_radiation_monochromator graphite
_diffrn_radiation_source 'rotating anode'
_diffrn_radiation_type MoK\a
_diffrn_radiation_wavelength 0.71073
_diffrn_reflns_av_R_equivalents 0.0299
_diffrn_reflns_av_sigmaI/netI 0.0334
_diffrn_reflns_limit_h_max 8
_diffrn_reflns_limit_h_min -8
_diffrn_reflns_limit_k_max 9
_diffrn_reflns_limit_k_min -9
_diffrn_reflns_limit_l_max 11
_diffrn_reflns_limit_l_min -11
_diffrn_reflns_number 9765
_diffrn_reflns_theta_full 27.52
_diffrn_reflns_theta_max 27.52
_diffrn_reflns_theta_min 3.62
_exptl_absorpt_coefficient_mu 1.272
_exptl_absorpt_correction_T_max 0.92
_exptl_absorpt_correction_T_min 0.67
_exptl_absorpt_correction_type multi-scan
_exptl_crystal_colour yellow
_exptl_crystal_density_diffrn 1.540
_exptl_crystal_density_method 'not measured'
_exptl_crystal_description needle
_exptl_crystal_F_000 192
_exptl_crystal_size_max 0.42
_exptl_crystal_size_mid 0.18
_exptl_crystal_size_min 0.06
_refine_diff_density_max 0.254
_refine_diff_density_min -0.207
_refine_diff_density_rms 0.046
_refine_ls_abs_structure_details 'Flack H D (1983), Acta Cryst. A39, 876-881'
_refine_ls_abs_structure_Flack 0.000(9)
_refine_ls_extinction_method none
_refine_ls_goodness_of_fit_ref 1.084
_refine_ls_hydrogen_treatment mixed
_refine_ls_matrix_type full
_refine_ls_number_parameters 199
_refine_ls_number_reflns 3636
_refine_ls_number_restraints 3
_refine_ls_restrained_S_all 1.083
_refine_ls_R_factor_all 0.0229
_refine_ls_R_factor_gt 0.0215
_refine_ls_shift/su_max 0.002
_refine_ls_shift/su_mean 0.000
_refine_ls_structure_factor_coef Fsqd
_refine_ls_weighting_details 'calc w=1/[\s^2^(Fo^2^)+(0.0137P)^2^+0.1135P] where P=(Fo^2^+2Fc^2^)/3'
_refine_ls_weighting_scheme calc
_refine_ls_wR_factor_gt 0.0488
_refine_ls_wR_factor_ref 0.0496
_reflns_number_gt 3540
_reflns_number_total 3636
_reflns_threshold_expression I>2\s(I)
_cod_data_source_file c3dt53266f2.cif
_cod_data_source_block s4092a
_cod_original_cell_volume 402.305(9)
_cod_database_code 7029607

loop_
_symmetry_equiv_pos_as_xyz
'x, y, z'

loop_
_atom_site_label
_atom_site_type_symbol
_atom_site_fract_x
_atom_site_fract_y
_atom_site_fract_z
_atom_site_U_iso_or_equiv
_atom_site_adp_type
_atom_site_occupancy
_atom_site_symmetry_multiplicity
_atom_site_calc_flag
_atom_site_refinement_flags
Fe1 Fe 0.54923(2) 0.42853(2) 0.51635(2) 0.01388(7) Uani 1 1 d .
Cl1 Cl 0.76063(7) 0.48676(7) 0.76958(5) 0.01889(11) Uani 1 1 d .
Cl2 Cl 0.28145(7) 0.12870(7) 0.49769(6) 0.02268(11) Uani 1 1 d .
O1 O 0.7627(2) 0.7067(2) 0.53037(16) 0.0163(3) Uani 1 1 d .
N1 N 0.3755(2) 0.4437(2) 0.31224(19) 0.0166(3) Uani 1 1 d .
N2 N 0.3883(2) 0.6529(2) 0.63994(18) 0.0137(3) Uani 1 1 d .
N3 N 0.8469(3) 1.0510(3) 0.6284(2) 0.0230(4) Uani 1 1 d .
H1N H 0.818(3) 1.152(4) 0.669(3) 0.016(6) Uiso 1 1 d .
H2N H 0.950(4) 1.061(4) 0.590(3) 0.024(6) Uiso 1 1 d .
N4 N 0.7054(2) 0.2342(2) 0.35141(19) 0.0180(3) Uani 1 1 d .
C1 C 0.2223(3) 0.5200(3) 0.3539(2) 0.0165(4) Uani 1 1 d .
C2 C 0.0951(3) 0.5371(3) 0.2419(2) 0.0205(4) Uani 1 1 d .
H2 H -0.0114 0.5934 0.2751 0.025 Uiso 1 1 calc R
C3 C 0.1255(3) 0.4710(3) 0.0808(2) 0.0255(4) Uani 1 1 d .
H3 H 0.0384 0.4782 0.0013 0.031 Uiso 1 1 calc R
C4 C 0.2853(3) 0.3942(3) 0.0379(2) 0.0254(5) Uani 1 1 d .
H4 H 0.3101 0.3481 -0.0715 0.031 Uiso 1 1 calc R
C5 C 0.4080(3) 0.3860(3) 0.1573(2) 0.0201(4) Uani 1 1 d .
H5 H 0.5202 0.3373 0.1285 0.024 Uiso 1 1 calc R
C6 C 0.1897(3) 0.5800(3) 0.5284(2) 0.0173(4) Uani 1 1 d .
H6A H 0.1286 0.6915 0.5616 0.021 Uiso 1 1 calc R
H6B H 0.0920 0.4591 0.5370 0.021 Uiso 1 1 calc R
C7 C 0.5167(3) 0.8640(3) 0.6626(2) 0.0157(4) Uani 1 1 d .
H7 H 0.4373 0.9100 0.5988 0.019 Uiso 1 1 calc R
C8 C 0.5470(3) 1.0095(3) 0.8459(2) 0.0274(5) Uani 1 1 d .
H8A H 0.6781 1.0252 0.9064 0.033 Uiso 1 1 calc R
H8B H 0.5459 1.1481 0.8620 0.033 Uiso 1 1 calc R
C9 C 0.3609(3) 0.8975(3) 0.9002(2) 0.0252(4) Uani 1 1 d .
H9A H 0.3855 0.9415 1.0200 0.030 Uiso 1 1 calc R
H9B H 0.2345 0.9206 0.8689 0.030 Uiso 1 1 calc R
C10 C 0.3472(3) 0.6737(3) 0.8057(2) 0.0161(4) Uani 1 1 d .
H10A H 0.4513 0.6421 0.8599 0.019 Uiso 1 1 calc R
H10B H 0.2083 0.5785 0.7979 0.019 Uiso 1 1 calc R
C11 C 0.7205(3) 0.8678(3) 0.6020(2) 0.0151(4) Uani 1 1 d .
C12 C 0.7622(3) 0.1030(3) 0.2786(2) 0.0271(5) Uani 1 1 d .
C13 C 0.8379(5) -0.0647(5) 0.1884(3) 0.0649(10) Uani 1 1 d .
H13A H 0.9879 -0.0179 0.2213 0.097 Uiso 1 1 calc R
H13B H 0.8040 -0.1063 0.0707 0.097 Uiso 1 1 calc R
H13C H 0.7728 -0.1831 0.2122 0.097 Uiso 1 1 calc R

loop_
_atom_site_aniso_label
_atom_site_aniso_U_11
_atom_site_aniso_U_22
_atom_site_aniso_U_33
_atom_site_aniso_U_23
_atom_site_aniso_U_13
_atom_site_aniso_U_12
Fe1 0.01313(12) 0.01400(12) 0.01663(12) 0.00771(10) 0.00316(9) 0.00591(9)
Cl1 0.0189(2) 0.0197(2) 0.0187(2) 0.00736(18) -0.00047(17) 0.00920(18)
Cl2 0.0148(2) 0.0211(2) 0.0354(3) 0.0169(2) 0.00261(19) 0.00408(19)
O1 0.0162(7) 0.0149(6) 0.0200(6) 0.0075(5) 0.0059(5) 0.0081(5)
N1 0.0170(8) 0.0180(8) 0.0178(8) 0.0096(6) 0.0035(6) 0.0074(6)
N2 0.0119(7) 0.0167(8) 0.0131(7) 0.0065(6) 0.0022(6) 0.0053(6)
N3 0.0208(9) 0.0159(9) 0.0337(10) 0.0104(8) 0.0125(8) 0.0077(7)
N4 0.0144(7) 0.0174(8) 0.0208(8) 0.0061(6) 0.0032(6) 0.0068(6)
C1 0.0155(8) 0.0168(9) 0.0176(9) 0.0088(7) 0.0017(7) 0.0041(7)
C2 0.0200(9) 0.0250(10) 0.0206(10) 0.0120(8) 0.0015(7) 0.0102(8)
C3 0.0294(10) 0.0294(11) 0.0215(9) 0.0148(8) -0.0004(8) 0.0105(9)
C4 0.0392(12) 0.0250(11) 0.0152(9) 0.0093(8) 0.0052(8) 0.0143(9)
C5 0.0254(10) 0.0199(9) 0.0175(9) 0.0074(7) 0.0066(7) 0.0118(8)
C6 0.0125(9) 0.0233(10) 0.0176(9) 0.0094(8) 0.0015(7) 0.0076(8)
C7 0.0185(9) 0.0146(9) 0.0173(9) 0.0078(7) 0.0056(7) 0.0087(7)
C8 0.0345(12) 0.0190(10) 0.0217(10) 0.0056(8) 0.0126(9) 0.0033(9)
C9 0.0317(11) 0.0223(10) 0.0217(10) 0.0078(8) 0.0134(8) 0.0107(9)
C10 0.0157(8) 0.0213(9) 0.0139(8) 0.0093(7) 0.0041(7) 0.0070(7)
C11 0.0159(8) 0.0169(9) 0.0148(8) 0.0083(7) 0.0022(7) 0.0066(7)
C12 0.0220(10) 0.0293(11) 0.0236(10) 0.0050(9) -0.0044(8) 0.0101(9)
C13 0.071(2) 0.0654(19) 0.0387(14) -0.0170(13) -0.0186(14) 0.0561(17)

loop_
_atom_type_symbol
_atom_type_description
_atom_type_scat_dispersion_real
_atom_type_scat_dispersion_imag
_atom_type_scat_source
C C 0.0033 0.0016 'International Tables Vol C Tables 4.2.6.8 and 6.1.1.4'
H H 0.0000 0.0000 'International Tables Vol C Tables 4.2.6.8 and 6.1.1.4'
Cl Cl 0.1484 0.1585 'International Tables Vol C Tables 4.2.6.8 and 6.1.1.4'
Fe Fe 0.3463 0.8444 'International Tables Vol C Tables 4.2.6.8 and 6.1.1.4'
N N 0.0061 0.0033 'International Tables Vol C Tables 4.2.6.8 and 6.1.1.4'
O O 0.0106 0.0060 'International Tables Vol C Tables 4.2.6.8 and 6.1.1.4'

loop_
_geom_angle_atom_site_label_1
_geom_angle_atom_site_label_2
_geom_angle_atom_site_label_3
_geom_angle
O1 Fe1 N4 93.34(5)
O1 Fe1 N1 83.01(5)
N4 Fe1 N1 92.95(6)
O1 Fe1 N2 79.18(5)
N4 Fe1 N2 166.72(6)
N1 Fe1 N2 75.37(5)
O1 Fe1 Cl2 174.14(4)
N4 Fe1 Cl2 90.91(4)
N1 Fe1 Cl2 92.76(4)
N2 Fe1 Cl2 95.86(4)
O1 Fe1 Cl1 87.97(4)
N4 Fe1 Cl1 94.34(4)
N1 Fe1 Cl1 168.72(4)
N2 Fe1 Cl1 96.33(4)
Cl2 Fe1 Cl1 95.723(17)
C11 O1 Fe1 116.69(12)
C1 N1 C5 118.37(16)
C1 N1 Fe1 114.22(12)
C5 N1 Fe1 127.41(12)
C6 N2 C7 110.33(14)
C6 N2 C10 109.56(13)
C7 N2 C10 106.09(13)
C6 N2 Fe1 105.97(10)
C7 N2 Fe1 109.42(10)
C10 N2 Fe1 115.48(11)
C11 N3 H1N 122.4(16)
C11 N3 H2N 119.9(17)
H1N N3 H2N 117(2)
C12 N4 Fe1 164.52(17)
N1 C1 C2 122.24(17)
N1 C1 C6 116.50(16)
C2 C1 C6 121.22(16)
C3 C2 C1 119.05(18)
C3 C2 H2 120.5
C1 C2 H2 120.5
C2 C3 C4 118.76(19)
C2 C3 H3 120.6
C4 C3 H3 120.6
C5 C4 C3 118.74(18)
C5 C4 H4 120.6
C3 C4 H4 120.6
N1 C5 C4 122.78(17)
N1 C5 H5 118.6
C4 C5 H5 118.6
N2 C6 C1 110.74(14)
N2 C6 H6A 109.5
C1 C6 H6A 109.5
N2 C6 H6B 109.5
C1 C6 H6B 109.5
H6A C6 H6B 108.1
N2 C7 C11 112.37(14)
N2 C7 C8 106.89(15)
C11 C7 C8 112.51(16)
N2 C7 H7 108.3
C11 C7 H7 108.3
C8 C7 H7 108.3
C9 C8 C7 102.66(16)
C9 C8 H8A 111.2
C7 C8 H8A 111.2
C9 C8 H8B 111.2
C7 C8 H8B 111.2
H8A C8 H8B 109.1
C10 C9 C8 101.32(15)
C10 C9 H9A 111.5
C8 C9 H9A 111.5
C10 C9 H9B 111.5
C8 C9 H9B 111.5
H9A C9 H9B 109.3
N2 C10 C9 105.19(14)
N2 C10 H10A 110.7
C9 C10 H10A 110.7
N2 C10 H10B 110.7
C9 C10 H10B 110.7
H10A C10 H10B 108.8
O1 C11 N3 122.35(17)
O1 C11 C7 122.11(16)
N3 C11 C7 115.54(16)
N4 C12 C13 178.8(2)
C12 C13 H13A 109.5
C12 C13 H13B 109.5
H13A C13 H13B 109.5
C12 C13 H13C 109.5
H13A C13 H13C 109.5
H13B C13 H13C 109.5

loop_
_geom_bond_atom_site_label_1
_geom_bond_atom_site_label_2
_geom_bond_distance
Fe1 O1 2.1176(13)
Fe1 N4 2.1900(16)
Fe1 N1 2.2264(15)
Fe1 N2 2.2319(14)
Fe1 Cl2 2.3873(5)
Fe1 Cl1 2.4809(5)
O1 C11 1.245(2)
N1 C1 1.339(2)
N1 C5 1.340(2)
N2 C6 1.486(2)
N2 C7 1.492(2)
N2 C10 1.492(2)
N3 C11 1.310(3)
N3 H1N 0.78(2)
N3 H2N 0.80(3)
N4 C12 1.130(3)
C1 C2 1.387(3)
C1 C6 1.504(2)
C2 C3 1.385(3)
C2 H2 0.9500
C3 C4 1.385(3)
C3 H3 0.9500
C4 C5 1.381(3)
C4 H4 0.9500
C5 H5 0.9500
C6 H6A 0.9900
C6 H6B 0.9900
C7 C11 1.522(2)
C7 C8 1.540(3)
C7 H7 1.0000
C8 C9 1.527(3)
C8 H8A 0.9900
C8 H8B 0.9900
C9 C10 1.516(3)
C9 H9A 0.9900
C9 H9B 0.9900
C10 H10A 0.9900
C10 H10B 0.9900
C12 C13 1.452(3)
C13 H13A 0.9800
C13 H13B 0.9800
C13 H13C 0.9800

loop_
_geom_hbond_atom_site_label_D
_geom_hbond_atom_site_label_H
_geom_hbond_atom_site_label_A
_geom_hbond_distance_DH
_geom_hbond_distance_HA
_geom_hbond_distance_DA
_geom_hbond_angle_DHA
_geom_hbond_site_symmetry_A
N3 H1N Cl1 0.78(2) 2.46(2) 3.237(2) 171(2) 1_565
N3 H2N Cl2 0.80(3) 2.44(3) 3.237(2) 174(2) 1_665

loop_
_geom_torsion_atom_site_label_1
_geom_torsion_atom_site_label_2
_geom_torsion_atom_site_label_3
_geom_torsion_atom_site_label_4
_geom_torsion
N4 Fe1 O1 C11 172.08(13)
N1 Fe1 O1 C11 79.52(13)
N2 Fe1 O1 C11 3.15(13)
Cl1 Fe1 O1 C11 -93.69(13)
O1 Fe1 N1 C1 -99.30(13)
N4 Fe1 N1 C1 167.69(13)
N2 Fe1 N1 C1 -18.70(12)
Cl2 Fe1 N1 C1 76.63(13)
Cl1 Fe1 N1 C1 -62.1(3)
O1 Fe1 N1 C5 80.73(16)
N4 Fe1 N1 C5 -12.28(16)
N2 Fe1 N1 C5 161.33(17)
Cl2 Fe1 N1 C5 -103.33(16)
Cl1 Fe1 N1 C5 117.9(2)
O1 Fe1 N2 C6 118.72(11)
N4 Fe1 N2 C6 62.2(3)
N1 Fe1 N2 C6 33.21(11)
Cl2 Fe1 N2 C6 -58.13(11)
Cl1 Fe1 N2 C6 -154.57(10)
O1 Fe1 N2 C7 -0.23(10)
N4 Fe1 N2 C7 -56.8(3)
N1 Fe1 N2 C7 -85.75(11)
Cl2 Fe1 N2 C7 -177.08(10)
Cl1 Fe1 N2 C7 86.47(10)
O1 Fe1 N2 C10 -119.81(12)
N4 Fe1 N2 C10 -176.3(2)
N1 Fe1 N2 C10 154.68(13)
Cl2 Fe1 N2 C10 63.35(11)
Cl1 Fe1 N2 C10 -33.10(12)
O1 Fe1 N4 C12 160.1(6)
N1 Fe1 N4 C12 -116.7(6)
N2 Fe1 N4 C12 -144.7(5)
Cl2 Fe1 N4 C12 -23.9(6)
Cl1 Fe1 N4 C12 71.9(6)
C5 N1 C1 C2 1.3(3)
Fe1 N1 C1 C2 -178.72(14)
C5 N1 C1 C6 179.19(16)
Fe1 N1 C1 C6 -0.8(2)
N1 C1 C2 C3 0.8(3)
C6 C1 C2 C3 -177.08(18)
C1 C2 C3 C4 -1.4(3)
C2 C3 C4 C5 0.2(3)
C1 N1 C5 C4 -2.6(3)
Fe1 N1 C5 C4 177.33(15)
C3 C4 C5 N1 1.9(3)
C7 N2 C6 C1 74.00(17)
C10 N2 C6 C1 -169.55(15)
Fe1 N2 C6 C1 -44.34(16)
N1 C1 C6 N2 31.4(2)
C2 C1 C6 N2 -150.60(17)
C6 N2 C7 C11 -118.30(16)
C10 N2 C7 C11 123.12(15)
Fe1 N2 C7 C11 -2.09(16)
C6 N2 C7 C8 117.81(16)
C10 N2 C7 C8 -0.78(18)
Fe1 N2 C7 C8 -125.98(13)
N2 C7 C8 C9 -24.4(2)
C11 C7 C8 C9 -148.18(17)
C7 C8 C9 C10 39.34(19)
C6 N2 C10 C9 -92.95(17)
C7 N2 C10 C9 26.15(18)
Fe1 N2 C10 C9 147.53(12)
C8 C9 C10 N2 -41.04(19)
Fe1 O1 C11 N3 175.20(14)
Fe1 O1 C11 C7 -5.6(2)
N2 C7 C11 O1 5.3(2)
C8 C7 C11 O1 125.97(19)
N2 C7 C11 N3 -175.54(15)
C8 C7 C11 N3 -54.8(2)
